data_1514432
loop_
_publ_author_name
'Song, Na Ri'
'Moon, Jong Hun'
'Choi, Jiyoung'
'Jun, Eun Jin'
'Kim, Youngmee'
'Kim, Sung-Jin'
'Lee, Jin Yong'
'Yoon, Juyoung'

_publ_section_title
;
 Cyclic benzobisimidazolium derivative for the selective fluorescent
 recognition of HSO4&#x2212;via a combination of C--H hydrogen bonds and
 charge interactions
;
_journal_issue 4
_journal_name_full 'Chemical Science'
_journal_page_first 1765
_journal_paper_doi 10.1039/c3sc22201b
_journal_volume 4
_journal_year 2013
_chemical_formula_sum 'C46 H48 F24 N8 O2 P4'
_chemical_formula_weight 1324.80
_chemical_name_systematic
;
?
;
_space_group_IT_number 15
_symmetry_cell_setting monoclinic
_symmetry_space_group_name_Hall '-C 2yc'
_symmetry_space_group_name_H-M 'C 1 2/c 1'
_atom_sites_solution_hydrogens geom
_atom_sites_solution_primary direct
_atom_sites_solution_secondary difmap
_audit_creation_method SHELXTL
_cell_angle_alpha 90.00
_cell_angle_beta 116.38(3)
_cell_angle_gamma 90.00
_cell_formula_units_Z 4
_cell_length_a 22.030(4)
_cell_length_b 27.145(5)
_cell_length_c 10.285(2)
_cell_measurement_reflns_used 2772
_cell_measurement_temperature 170(2)
_cell_measurement_theta_max 26.38
_cell_measurement_theta_min 2.46
_cell_volume 5510(2)
_computing_cell_refinement 'Bruker SMART'
_computing_data_collection 'Bruker SMART'
_computing_data_reduction 'Bruker SAINT'
_computing_molecular_graphics 'Bruker SHELXTL'
_computing_publication_material 'Bruker SHELXTL'
_computing_structure_refinement 'SHELXL-97 (Sheldrick, 1997)'
_computing_structure_solution 'SHELXS-97 (Sheldrick, 1990)'
_diffrn_ambient_temperature 170(2)
_diffrn_measured_fraction_theta_full 0.987
_diffrn_measured_fraction_theta_max 0.987
_diffrn_measurement_device_type 'CCD area detector'
_diffrn_measurement_method 'phi and omega scans'
_diffrn_radiation_monochromator graphite
_diffrn_radiation_source 'fine-focus sealed tube'
_diffrn_radiation_type MoK\a
_diffrn_radiation_wavelength 0.71073
_diffrn_reflns_av_R_equivalents 0.0256
_diffrn_reflns_av_sigmaI/netI 0.0280
_diffrn_reflns_limit_h_max 22
_diffrn_reflns_limit_h_min -27
_diffrn_reflns_limit_k_max 33
_diffrn_reflns_limit_k_min -32
_diffrn_reflns_limit_l_max 12
_diffrn_reflns_limit_l_min -10
_diffrn_reflns_number 15179
_diffrn_reflns_theta_full 26.00
_diffrn_reflns_theta_max 26.00
_diffrn_reflns_theta_min 2.06
_exptl_absorpt_coefficient_mu 0.265
_exptl_absorpt_correction_T_max 0.936
_exptl_absorpt_correction_T_min 0.924
_exptl_absorpt_correction_type multi-scan
_exptl_absorpt_process_details '(SADABS: Bruker, 1997)'
_exptl_crystal_colour colorless
_exptl_crystal_density_diffrn 1.597
_exptl_crystal_density_method 'not measured'
_exptl_crystal_description block
_exptl_crystal_F_000 2688
_exptl_crystal_size_max 0.30
_exptl_crystal_size_mid 0.25
_exptl_crystal_size_min 0.25
_refine_diff_density_max 1.364
_refine_diff_density_min -0.726
_refine_diff_density_rms 0.105
_refine_ls_extinction_coef 0.0029(4)
_refine_ls_extinction_expression Fc^*^=kFc[1+0.001xFc^2^\l^3^/sin(2\q)]^-1/4^
_refine_ls_extinction_method SHELXL
_refine_ls_goodness_of_fit_ref 1.060
_refine_ls_hydrogen_treatment constr
_refine_ls_matrix_type full
_refine_ls_number_parameters 381
_refine_ls_number_reflns 5360
_refine_ls_number_restraints 0
_refine_ls_restrained_S_all 1.060
_refine_ls_R_factor_all 0.0922
_refine_ls_R_factor_gt 0.0812
_refine_ls_shift/su_max 0.000
_refine_ls_shift/su_mean 0.000
_refine_ls_structure_factor_coef Fsqd
_refine_ls_weighting_details 'calc w=1/[\s^2^(Fo^2^)+(0.1504P)^2^+17.3766P] where P=(Fo^2^+2Fc^2^)/3'
_refine_ls_weighting_scheme calc
_refine_ls_wR_factor_gt 0.2306
_refine_ls_wR_factor_ref 0.2430
_reflns_number_gt 4385
_reflns_number_total 5360
_reflns_threshold_expression >2sigma(I)
_cod_data_source_file c3sc22201b.txt
_cod_data_source_block 2
_cod_depositor_comments
;
The following automatic conversions were performed:

'_symmetry_cell_setting' value 'Monoclinic' changed to 'monoclinic'
according to
/usr/data/users/saulius/automatic-downloads/retrospective/RSC/lib/dictionaries/cif_core.dic
dictionary named 'cif_core.dic' version 2.4.2 from 2011-04-26.

Automatic conversion script
Id: cif_fix_values 2281 2013-09-26 08:29:07Z andrius 
;
_cod_original_cell_volume 5510.0(19)
_cod_original_sg_symbol_H-M C2/c
_cod_database_code 1514432

loop_
_symmetry_equiv_pos_as_xyz
'x, y, z'
'-x, y, -z+1/2'
'x+1/2, y+1/2, z'
'-x+1/2, y+1/2, -z+1/2'
'-x, -y, -z'
'x, -y, z-1/2'
'-x+1/2, -y+1/2, -z'
'x+1/2, -y+1/2, z-1/2'

loop_
_atom_site_label
_atom_site_type_symbol
_atom_site_fract_x
_atom_site_fract_y
_atom_site_fract_z
_atom_site_U_iso_or_equiv
_atom_site_adp_type
_atom_site_occupancy
_atom_site_symmetry_multiplicity
_atom_site_calc_flag
_atom_site_refinement_flags
_atom_site_disorder_assembly
_atom_site_disorder_group
N11 N 0.09138(13) 0.14050(10) 0.5065(3) 0.0240(6) Uani 1 1 d . . .
N12 N 0.09144(13) 0.05980(10) 0.5040(3) 0.0254(6) Uani 1 1 d . . .
N21 N 0.09599(14) 0.42552(10) 0.1837(3) 0.0279(6) Uani 1 1 d . . .
N22 N 0.09710(13) 0.34486(10) 0.1856(3) 0.0256(6) Uani 1 1 d . . .
C11 C 0.0000 0.04633(16) 0.2500 0.0246(9) Uani 1 2 d S . .
H11 H 0.0000 0.0113 0.2500 0.030 Uiso 1 2 calc SR . .
C12 C 0.04217(16) 0.07447(12) 0.3686(3) 0.0244(6) Uani 1 1 d . . .
C13 C 0.11907(16) 0.09949(12) 0.5813(4) 0.0266(7) Uani 1 1 d . . .
H13 H 0.1542 0.0990 0.6779 0.032 Uiso 1 1 calc R . .
C14 C 0.04167(15) 0.12635(11) 0.3688(3) 0.0228(6) Uani 1 1 d . . .
C15 C 0.0000 0.15433(16) 0.2500 0.0222(8) Uani 1 2 d S . .
H15 H 0.0000 0.1893 0.2500 0.027 Uiso 1 2 calc SR . .
C16 C 0.1093(2) 0.00887(13) 0.5522(4) 0.0365(8) Uani 1 1 d . . .
H16A H 0.1431 0.0085 0.6541 0.055 Uiso 1 1 calc R . .
H16B H 0.1280 -0.0072 0.4926 0.055 Uiso 1 1 calc R . .
H16C H 0.0687 -0.0088 0.5422 0.055 Uiso 1 1 calc R . .
C17 C 0.10797(16) 0.18990(12) 0.5601(3) 0.0253(7) Uani 1 1 d . . .
C18 C 0.05704(17) 0.22202(13) 0.5452(4) 0.0299(7) Uani 1 1 d . . .
H18 H 0.0111 0.2117 0.4991 0.036 Uiso 1 1 calc R . .
C19 C 0.0736(2) 0.26999(13) 0.5985(4) 0.0369(8) Uani 1 1 d . . .
H19 H 0.0388 0.2926 0.5877 0.044 Uiso 1 1 calc R . .
C110 C 0.1406(2) 0.28459(15) 0.6668(4) 0.0449(10) Uani 1 1 d . . .
H110 H 0.1520 0.3173 0.7023 0.054 Uiso 1 1 calc R . .
C111 C 0.1914(2) 0.25084(17) 0.6833(5) 0.0495(11) Uani 1 1 d . . .
H111 H 0.2375 0.2605 0.7332 0.059 Uiso 1 1 calc R . .
C112 C 0.17557(17) 0.20422(14) 0.6288(4) 0.0372(8) Uani 1 1 d . . .
H112 H 0.2103 0.1818 0.6376 0.045 Uiso 1 1 calc R . .
C21 C 0.0000 0.43891(17) 0.2500 0.0281(10) Uani 1 2 d S . .
H21 H 0.0000 0.4739 0.2500 0.034 Uiso 1 2 calc SR . .
C22 C 0.04460(16) 0.41075(11) 0.2203(3) 0.0257(7) Uani 1 1 d . . .
C23 C 0.12559(16) 0.38566(12) 0.1648(4) 0.0281(7) Uani 1 1 d . . .
H23 H 0.1622 0.3860 0.1398 0.034 Uiso 1 1 calc R . .
C24 C 0.04530(16) 0.35894(12) 0.2217(3) 0.0251(7) Uani 1 1 d . . .
C25 C 0.0000 0.33084(16) 0.2500 0.0250(9) Uani 1 2 d S . .
H25 H 0.0000 0.2958 0.2500 0.030 Uiso 1 2 calc SR . .
C26 C 0.1150(2) 0.47646(13) 0.1714(5) 0.0390(9) Uani 1 1 d . . .
H26A H 0.1536 0.4765 0.1484 0.058 Uiso 1 1 calc R . .
H26B H 0.1274 0.4936 0.2635 0.058 Uiso 1 1 calc R . .
H26C H 0.0765 0.4933 0.0940 0.058 Uiso 1 1 calc R . .
C27 C 0.11343(15) 0.29479(12) 0.1640(4) 0.0266(7) Uani 1 1 d . . .
C28 C 0.12733(18) 0.26043(13) 0.2729(4) 0.0321(7) Uani 1 1 d . . .
H28 H 0.1289 0.2699 0.3633 0.038 Uiso 1 1 calc R . .
C29 C 0.13905(18) 0.21170(13) 0.2476(4) 0.0347(8) Uani 1 1 d . . .
H29 H 0.1489 0.1877 0.3214 0.042 Uiso 1 1 calc R . .
C210 C 0.13646(17) 0.19821(13) 0.1156(4) 0.0367(8) Uani 1 1 d . . .
H210 H 0.1432 0.1648 0.0978 0.044 Uiso 1 1 calc R . .
C211 C 0.12412(19) 0.23330(14) 0.0094(4) 0.0388(8) Uani 1 1 d . . .
H211 H 0.1240 0.2240 -0.0799 0.047 Uiso 1 1 calc R . .
C212 C 0.11199(17) 0.28185(14) 0.0320(4) 0.0338(8) Uani 1 1 d . . .
H212 H 0.1028 0.3059 -0.0415 0.041 Uiso 1 1 calc R . .
P1 P 0.25144(5) 0.07325(4) 0.41909(11) 0.0407(3) Uani 1 1 d . . .
F11 F 0.17215(15) 0.08332(17) 0.3378(4) 0.0864(11) Uani 1 1 d . A .
F12 F 0.2366(3) 0.0213(2) 0.4655(9) 0.163(3) Uani 1 1 d . A .
F13 F 0.33014(15) 0.06370(16) 0.4998(3) 0.0852(12) Uani 1 1 d . A .
F14 F 0.2521(3) 0.1035(2) 0.5467(7) 0.0590(14) Uiso 0.50 1 d P A 1
F15 F 0.2500(3) 0.0538(3) 0.2660(7) 0.0613(17) Uiso 0.50 1 d P A 1
F16 F 0.2676(6) 0.1265(4) 0.3957(14) 0.117(3) Uiso 0.50 1 d P A 1
F16* F 0.2579(3) 0.1203(2) 0.3292(8) 0.0625(16) Uiso 0.50 1 d P A 2
F14* F 0.2501(4) 0.0771(3) 0.5753(8) 0.0779(19) Uiso 0.50 1 d P A 2
F15* F 0.2481(4) 0.0364(3) 0.2958(9) 0.081(2) Uiso 0.50 1 d P A 2
P2 P 0.0000 0.10672(4) 0.7500 0.0318(3) Uani 1 2 d S . .
F21 F 0.02452(14) 0.10635(10) 0.9215(3) 0.0519(7) Uani 1 1 d . . .
F22 F 0.05426(13) 0.06453(9) 0.7662(3) 0.0487(6) Uani 1 1 d . . .
F23 F 0.05556(16) 0.14715(10) 0.7694(3) 0.0627(8) Uani 1 1 d . . .
P3 P 0.5000 0.09542(5) 0.2500 0.0416(4) Uani 1 2 d S . .
F31 F 0.5116(4) 0.0488(3) 0.3584(8) 0.0752(19) Uiso 0.50 1 d P B 1
F32 F 0.4190(4) 0.1091(3) 0.1644(8) 0.0730(18) Uiso 0.50 1 d P B 1
F33 F 0.4939(4) 0.1261(3) 0.3824(8) 0.0695(17) Uiso 0.50 1 d P B 1
F31* F 0.4858(4) 0.0597(3) 0.3587(8) 0.075(2) Uiso 0.50 1 d P B 2
F32* F 0.4236(4) 0.0843(3) 0.1678(8) 0.0741(19) Uiso 0.50 1 d P B 2
F33* F 0.5067(4) 0.1403(3) 0.3436(9) 0.085(2) Uiso 0.50 1 d P B 2
O1S O 0.24647(15) 0.91590(12) 0.3857(3) 0.0478(7) Uani 1 1 d . . .
H1S H 0.2483 0.9461 0.4043 0.072 Uiso 1 1 calc R . .
C1S C 0.2417(3) 0.8890(3) 0.4977(7) 0.093(2) Uani 1 1 d . . .
H1S1 H 0.2751 0.9015 0.5918 0.140 Uiso 1 1 calc R . .
H1S2 H 0.2505 0.8541 0.4886 0.140 Uiso 1 1 calc R . .
H1S3 H 0.1961 0.8927 0.4906 0.140 Uiso 1 1 calc R . .

loop_
_atom_site_aniso_label
_atom_site_aniso_U_11
_atom_site_aniso_U_22
_atom_site_aniso_U_33
_atom_site_aniso_U_23
_atom_site_aniso_U_13
_atom_site_aniso_U_12
N11 0.0213(12) 0.0282(13) 0.0204(12) -0.0005(10) 0.0074(10) -0.0001(10)
N12 0.0260(13) 0.0263(13) 0.0232(13) 0.0024(10) 0.0103(11) 0.0037(10)
N21 0.0282(14) 0.0250(14) 0.0324(14) 0.0023(11) 0.0152(12) -0.0045(10)
N22 0.0245(13) 0.0240(13) 0.0314(14) 0.0012(10) 0.0152(11) 0.0005(10)
C11 0.029(2) 0.021(2) 0.026(2) 0.000 0.0142(18) 0.000
C12 0.0239(15) 0.0266(15) 0.0247(15) 0.0038(12) 0.0125(13) 0.0032(12)
C13 0.0242(15) 0.0296(16) 0.0261(15) 0.0040(12) 0.0114(13) 0.0031(12)
C14 0.0212(14) 0.0258(15) 0.0216(15) -0.0024(12) 0.0097(12) -0.0017(11)
C15 0.022(2) 0.021(2) 0.025(2) 0.000 0.0117(17) 0.000
C16 0.043(2) 0.0279(17) 0.0347(18) 0.0086(14) 0.0141(16) 0.0076(14)
C17 0.0253(15) 0.0296(16) 0.0211(14) -0.0008(12) 0.0103(12) -0.0035(12)
C18 0.0253(16) 0.0318(17) 0.0298(16) -0.0040(13) 0.0097(13) -0.0024(13)
C19 0.043(2) 0.0290(17) 0.0373(19) -0.0059(15) 0.0168(16) 0.0002(15)
C110 0.053(2) 0.0339(19) 0.045(2) -0.0140(17) 0.0192(18) -0.0146(17)
C111 0.035(2) 0.056(3) 0.053(2) -0.020(2) 0.0151(18) -0.0191(18)
C112 0.0234(17) 0.042(2) 0.0416(19) -0.0066(16) 0.0105(14) -0.0055(14)
C21 0.028(2) 0.022(2) 0.031(2) 0.000 0.0100(19) 0.000
C22 0.0263(16) 0.0221(15) 0.0279(15) 0.0003(12) 0.0114(13) -0.0035(12)
C23 0.0267(16) 0.0295(16) 0.0303(16) -0.0004(13) 0.0147(13) -0.0030(12)
C24 0.0254(15) 0.0248(15) 0.0269(15) 0.0002(12) 0.0131(13) 0.0009(12)
C25 0.029(2) 0.019(2) 0.030(2) 0.000 0.0163(18) 0.000
C26 0.045(2) 0.0254(17) 0.051(2) 0.0025(15) 0.0247(18) -0.0070(15)
C27 0.0218(15) 0.0254(16) 0.0348(17) -0.0015(13) 0.0146(13) 0.0010(12)
C28 0.0300(17) 0.0349(18) 0.0383(18) 0.0020(14) 0.0214(15) 0.0036(13)
C29 0.0297(17) 0.0299(17) 0.050(2) 0.0035(15) 0.0223(16) 0.0009(13)
C210 0.0283(17) 0.0302(17) 0.053(2) -0.0076(16) 0.0196(16) 0.0000(14)
C211 0.0356(19) 0.041(2) 0.0385(19) -0.0115(16) 0.0156(16) -0.0002(15)
C212 0.0311(17) 0.0375(19) 0.0324(17) -0.0009(14) 0.0137(14) 0.0020(14)
P1 0.0330(6) 0.0454(6) 0.0438(6) 0.0020(4) 0.0172(4) 0.0046(4)
F11 0.0402(16) 0.138(3) 0.080(2) 0.023(2) 0.0256(15) 0.0187(18)
F12 0.159(5) 0.092(3) 0.274(8) 0.075(4) 0.129(5) 0.013(3)
F13 0.0417(16) 0.152(3) 0.0541(17) -0.0121(19) 0.0145(13) 0.0244(18)
P2 0.0467(8) 0.0231(6) 0.0330(7) 0.000 0.0245(6) 0.000
F21 0.0611(16) 0.0650(17) 0.0354(13) 0.0013(11) 0.0267(12) -0.0077(12)
F22 0.0526(14) 0.0433(13) 0.0647(16) 0.0109(11) 0.0392(13) 0.0098(10)
F23 0.100(2) 0.0452(14) 0.0624(16) -0.0155(12) 0.0541(16) -0.0352(14)
P3 0.0502(9) 0.0281(7) 0.0388(8) 0.000 0.0127(6) 0.000
O1S 0.0402(15) 0.0622(19) 0.0412(15) -0.0088(14) 0.0183(12) -0.0029(14)
C1S 0.082(4) 0.155(7) 0.058(3) 0.030(4) 0.044(3) 0.019(4)

loop_
_atom_type_symbol
_atom_type_description
_atom_type_scat_dispersion_real
_atom_type_scat_dispersion_imag
_atom_type_scat_source
C C 0.0033 0.0016 'International Tables Vol C Tables 4.2.6.8 and 6.1.1.4'
H H 0.0000 0.0000 'International Tables Vol C Tables 4.2.6.8 and 6.1.1.4'
N N 0.0061 0.0033 'International Tables Vol C Tables 4.2.6.8 and 6.1.1.4'
O O 0.0106 0.0060 'International Tables Vol C Tables 4.2.6.8 and 6.1.1.4'
F F 0.0171 0.0103 'International Tables Vol C Tables 4.2.6.8 and 6.1.1.4'
P P 0.1023 0.0942 'International Tables Vol C Tables 4.2.6.8 and 6.1.1.4'

loop_
_geom_angle_atom_site_label_1
_geom_angle_atom_site_label_2
_geom_angle_atom_site_label_3
_geom_angle
_geom_angle_site_symmetry_1
_geom_angle_site_symmetry_3
C13 N11 C14 107.7(3) . .
C13 N11 C17 125.8(3) . .
C14 N11 C17 126.5(3) . .
C13 N12 C12 108.4(3) . .
C13 N12 C16 125.9(3) . .
C12 N12 C16 125.7(3) . .
C23 N21 C22 108.4(3) . .
C23 N21 C26 125.5(3) . .
C22 N21 C26 126.1(3) . .
C23 N22 C24 108.2(3) . .
C23 N22 C27 126.0(3) . .
C24 N22 C27 125.7(3) . .
C12 C11 C12 113.2(4) 2 .
C12 C11 H11 123.4 2 .
C12 C11 H11 123.4 . .
C11 C12 N12 130.0(3) . .
C11 C12 C14 123.3(3) . .
N12 C12 C14 106.7(3) . .
N12 C13 N11 111.3(3) . .
N12 C13 H13 124.3 . .
N11 C13 H13 124.3 . .
C15 C14 N11 130.8(3) . .
C15 C14 C12 123.4(3) . .
N11 C14 C12 105.8(3) . .
C14 C15 C14 113.5(4) 2 .
C14 C15 H15 123.3 2 .
C14 C15 H15 123.3 . .
N12 C16 H16A 109.5 . .
N12 C16 H16B 109.5 . .
H16A C16 H16B 109.5 . .
N12 C16 H16C 109.5 . .
H16A C16 H16C 109.5 . .
H16B C16 H16C 109.5 . .
C18 C17 C112 121.1(3) . .
C18 C17 N11 119.6(3) . .
C112 C17 N11 119.3(3) . .
C17 C18 C19 119.3(3) . .
C17 C18 H18 120.4 . .
C19 C18 H18 120.4 . .
C110 C19 C18 120.1(4) . .
C110 C19 H19 119.9 . .
C18 C19 H19 119.9 . .
C19 C110 C111 119.4(4) . .
C19 C110 H110 120.3 . .
C111 C110 H110 120.3 . .
C112 C111 C110 120.9(4) . .
C112 C111 H111 119.5 . .
C110 C111 H111 119.5 . .
C111 C112 C17 119.2(4) . .
C111 C112 H112 120.4 . .
C17 C112 H112 120.4 . .
C22 C21 C22 112.8(4) . 2
C22 C21 H21 123.6 . .
C22 C21 H21 123.6 2 .
C21 C22 N21 129.8(3) . .
C21 C22 C24 123.8(3) . .
N21 C22 C24 106.4(3) . .
N21 C23 N22 110.9(3) . .
N21 C23 H23 124.5 . .
N22 C23 H23 124.5 . .
C25 C24 N22 130.7(3) . .
C25 C24 C22 123.2(3) . .
N22 C24 C22 106.1(3) . .
C24 C25 C24 113.2(4) . 2
C24 C25 H25 123.4 . .
C24 C25 H25 123.4 2 .
N21 C26 H26A 109.5 . .
N21 C26 H26B 109.5 . .
H26A C26 H26B 109.5 . .
N21 C26 H26C 109.5 . .
H26A C26 H26C 109.5 . .
H26B C26 H26C 109.5 . .
C28 C27 C212 121.4(3) . .
C28 C27 N22 119.3(3) . .
C212 C27 N22 119.2(3) . .
C27 C28 C29 118.8(3) . .
C27 C28 H28 120.6 . .
C29 C28 H28 120.6 . .
C210 C29 C28 120.3(3) . .
C210 C29 H29 119.9 . .
C28 C29 H29 119.9 . .
C211 C210 C29 120.1(3) . .
C211 C210 H210 120.0 . .
C29 C210 H210 120.0 . .
C210 C211 C212 120.5(3) . .
C210 C211 H211 119.7 . .
C212 C211 H211 119.7 . .
C211 C212 C27 118.9(3) . .
C211 C212 H212 120.6 . .
C27 C212 H212 120.6 . .
F16 P1 F14 73.5(5) . .
F16 P1 F12 171.7(6) . .
F14 P1 F12 98.3(4) . .
F16 P1 F13 87.7(5) . .
F14 P1 F13 92.7(3) . .
F12 P1 F13 91.2(3) . .
F16 P1 F11 91.9(4) . .
F14 P1 F11 87.1(3) . .
F12 P1 F11 89.2(3) . .
F13 P1 F11 179.6(3) . .
F16 P1 F15* 113.5(6) . .
F14 P1 F15* 172.9(4) . .
F12 P1 F15* 74.7(4) . .
F13 P1 F15* 88.1(3) . .
F11 P1 F15* 92.2(3) . .
F16 P1 F16* 23.3(5) . .
F14 P1 F16* 95.5(4) . .
F12 P1 F16* 164.9(4) . .
F13 P1 F16* 94.3(3) . .
F11 P1 F16* 85.4(3) . .
F15* P1 F16* 91.4(4) . .
F16 P1 F14* 101.6(6) . .
F14 P1 F14* 28.5(3) . .
F12 P1 F14* 70.1(4) . .
F13 P1 F14* 89.4(3) . .
F11 P1 F14* 90.6(3) . .
F15* P1 F14* 144.6(5) . .
F16* P1 F14* 124.0(4) . .
F16 P1 F15 93.4(5) . .
F14 P1 F15 166.5(4) . .
F12 P1 F15 94.9(4) . .
F13 P1 F15 90.0(3) . .
F11 P1 F15 90.1(3) . .
F15* P1 F15 20.3(3) . .
F16* P1 F15 71.1(4) . .
F14* P1 F15 164.9(4) . .
F23 P2 F23 92.6(2) 2_556 .
F23 P2 F21 90.13(14) 2_556 2_556
F23 P2 F21 90.37(15) . 2_556
F23 P2 F21 90.37(15) 2_556 .
F23 P2 F21 90.13(14) . .
F21 P2 F21 179.3(2) 2_556 .
F23 P2 F22 89.03(15) 2_556 2_556
F23 P2 F22 178.08(16) . 2_556
F21 P2 F22 90.56(14) 2_556 2_556
F21 P2 F22 88.93(14) . 2_556
F23 P2 F22 178.07(16) 2_556 .
F23 P2 F22 89.04(15) . .
F21 P2 F22 88.93(14) 2_556 .
F21 P2 F22 90.56(14) . .
F22 P2 F22 89.29(19) 2_556 .
F33* P3 F33* 73.3(7) . 2_655
F33* P3 F32* 92.0(4) . 2_655
F33* P3 F32* 106.2(4) 2_655 2_655
F33* P3 F32* 106.2(4) . .
F33* P3 F32* 92.0(4) 2_655 .
F32* P3 F32* 157.5(6) 2_655 .
F33* P3 F31* 158.1(4) . 2_655
F33* P3 F31* 92.1(5) 2_655 2_655
F32* P3 F31* 76.2(4) 2_655 2_655
F32* P3 F31* 90.2(4) . 2_655
F33* P3 F31* 92.1(5) . .
F33* P3 F31* 158.1(4) 2_655 .
F32* P3 F31* 90.2(4) 2_655 .
F32* P3 F31* 76.2(4) . .
F31* P3 F31* 106.0(6) 2_655 .
F33* P3 F31 104.4(4) . .
F33* P3 F31 176.3(4) 2_655 .
F32* P3 F31 70.9(4) 2_655 .
F32* P3 F31 91.4(4) . .
F31* P3 F31 89.3(4) 2_655 .
F31* P3 F31 22.8(3) . .
F33* P3 F31 176.3(4) . 2_655
F33* P3 F31 104.4(4) 2_655 2_655
F32* P3 F31 91.4(4) 2_655 2_655
F32* P3 F31 70.9(4) . 2_655
F31* P3 F31 22.8(3) 2_655 2_655
F31* P3 F31 89.3(4) . 2_655
F31 P3 F31 78.2(5) . 2_655
F33* P3 F32 72.7(4) . 2_655
F33* P3 F32 86.3(4) 2_655 2_655
F32* P3 F32 24.3(3) 2_655 2_655
F32* P3 F32 178.1(5) . 2_655
F31* P3 F32 90.5(4) 2_655 2_655
F31* P3 F32 105.2(4) . 2_655
F31 P3 F32 90.3(4) . 2_655
F31 P3 F32 110.1(4) 2_655 2_655
F33* P3 F32 86.3(4) . .
F33* P3 F32 72.7(4) 2_655 .
F32* P3 F32 178.1(5) 2_655 .
F32* P3 F32 24.3(3) . .
F31* P3 F32 105.2(4) 2_655 .
F31* P3 F32 90.5(4) . .
F31 P3 F32 110.1(4) . .
F31 P3 F32 90.3(4) 2_655 .
F32 P3 F32 153.9(5) 2_655 .
F33* P3 F33 95.6(5) . 2_655
F33* P3 F33 25.0(3) 2_655 2_655
F32* P3 F33 94.6(4) 2_655 2_655
F32* P3 F33 96.6(4) . 2_655
F31* P3 F33 67.6(4) 2_655 2_655
F31* P3 F33 170.7(4) . 2_655
F31 P3 F33 155.5(4) . 2_655
F31 P3 F33 82.6(4) 2_655 2_655
F32 P3 F33 82.0(4) 2_655 2_655
F32 P3 F33 84.9(4) . 2_655
F33* P3 F33 25.0(3) . .
F33* P3 F33 95.6(5) 2_655 .
F32* P3 F33 96.6(4) 2_655 .
F32* P3 F33 94.6(4) . .
F31* P3 F33 170.7(4) 2_655 .
F31* P3 F33 67.6(4) . .
F31 P3 F33 82.6(4) . .
F31 P3 F33 155.5(4) 2_655 .
F32 P3 F33 84.9(4) 2_655 .
F32 P3 F33 82.0(4) . .
F33 P3 F33 119.5(5) 2_655 .
C1S O1S H1S 109.5 . .
O1S C1S H1S1 109.5 . .
O1S C1S H1S2 109.5 . .
H1S1 C1S H1S2 109.5 . .
O1S C1S H1S3 109.5 . .
H1S1 C1S H1S3 109.5 . .
H1S2 C1S H1S3 109.5 . .

loop_
_geom_bond_atom_site_label_1
_geom_bond_atom_site_label_2
_geom_bond_distance
_geom_bond_site_symmetry_2
N11 C13 1.336(4) .
N11 C14 1.405(4) .
N11 C17 1.434(4) .
N12 C13 1.317(4) .
N12 C12 1.390(4) .
N12 C16 1.462(4) .
N21 C23 1.321(4) .
N21 C22 1.401(4) .
N21 C26 1.466(4) .
N22 C23 1.336(4) .
N22 C24 1.401(4) .
N22 C27 1.448(4) .
C11 C12 1.388(4) 2
C11 C12 1.388(4) .
C11 H11 0.9500 .
C12 C14 1.408(4) .
C13 H13 0.9500 .
C14 C15 1.384(4) .
C15 C14 1.384(4) 2
C15 H15 0.9500 .
C16 H16A 0.9800 .
C16 H16B 0.9800 .
C16 H16C 0.9800 .
C17 C18 1.375(5) .
C17 C112 1.390(5) .
C18 C19 1.397(5) .
C18 H18 0.9500 .
C19 C110 1.380(6) .
C19 H19 0.9500 .
C110 C111 1.397(6) .
C110 H110 0.9500 .
C111 C112 1.365(6) .
C111 H111 0.9500 .
C112 H112 0.9500 .
C21 C22 1.382(4) .
C21 C22 1.382(4) 2
C21 H21 0.9500 .
C22 C24 1.406(4) .
C23 H23 0.9500 .
C24 C25 1.386(4) .
C25 C24 1.386(4) 2
C25 H25 0.9500 .
C26 H26A 0.9800 .
C26 H26B 0.9800 .
C26 H26C 0.9800 .
C27 C28 1.383(5) .
C27 C212 1.389(5) .
C28 C29 1.394(5) .
C28 H28 0.9500 .
C29 C210 1.383(6) .
C29 H29 0.9500 .
C210 C211 1.382(6) .
C210 H210 0.9500 .
C211 C212 1.385(5) .
C211 H211 0.9500 .
C212 H212 0.9500 .
P1 F16 1.533(12) .
P1 F14 1.542(6) .
P1 F12 1.568(5) .
P1 F13 1.576(3) .
P1 F11 1.590(3) .
P1 F15* 1.591(8) .
P1 F16* 1.620(7) .
P1 F14* 1.623(7) .
P1 F15 1.647(7) .
P2 F23 1.589(3) 2_556
P2 F23 1.589(3) .
P2 F21 1.599(2) 2_556
P2 F21 1.599(2) .
P2 F22 1.609(2) 2_556
P2 F22 1.609(2) .
P3 F33* 1.520(8) .
P3 F33* 1.520(8) 2_655
P3 F32* 1.541(7) 2_655
P3 F32* 1.541(7) .
P3 F31* 1.612(8) 2_655
P3 F31* 1.612(8) .
P3 F31 1.630(8) .
P3 F31 1.630(8) 2_655
P3 F32 1.643(7) 2_655
P3 F32 1.643(7) .
P3 F33 1.652(7) 2_655
P3 F33 1.652(7) .
O1S C1S 1.406(7) .
O1S H1S 0.8400 .
C1S H1S1 0.9800 .
C1S H1S2 0.9800 .
C1S H1S3 0.9800 .

loop_
_geom_torsion_atom_site_label_1
_geom_torsion_atom_site_label_2
_geom_torsion_atom_site_label_3
_geom_torsion_atom_site_label_4
_geom_torsion
_geom_torsion_site_symmetry_1
_geom_torsion_site_symmetry_4
C12 C11 C12 N12 -178.7(4) 2 .
C12 C11 C12 C14 0.6(2) 2 .
C13 N12 C12 C11 179.4(3) . .
C16 N12 C12 C11 -0.8(5) . .
C13 N12 C12 C14 0.0(3) . .
C16 N12 C12 C14 179.7(3) . .
C12 N12 C13 N11 0.1(4) . .
C16 N12 C13 N11 -179.7(3) . .
C14 N11 C13 N12 -0.1(4) . .
C17 N11 C13 N12 177.7(3) . .
C13 N11 C14 C15 -178.0(3) . .
C17 N11 C14 C15 4.3(5) . .
C13 N11 C14 C12 0.1(3) . .
C17 N11 C14 C12 -177.7(3) . .
C11 C12 C14 C15 -1.3(4) . .
N12 C12 C14 C15 178.2(2) . .
C11 C12 C14 N11 -179.5(2) . .
N12 C12 C14 N11 0.0(3) . .
N11 C14 C15 C14 178.4(4) . 2
C12 C14 C15 C14 0.6(2) . 2
C13 N11 C17 C18 -129.1(3) . .
C14 N11 C17 C18 48.3(4) . .
C13 N11 C17 C112 49.8(5) . .
C14 N11 C17 C112 -132.9(3) . .
C112 C17 C18 C19 0.8(5) . .
N11 C17 C18 C19 179.6(3) . .
C17 C18 C19 C110 -0.8(5) . .
C18 C19 C110 C111 -0.6(6) . .
C19 C110 C111 C112 2.1(7) . .
C110 C111 C112 C17 -2.1(7) . .
C18 C17 C112 C111 0.6(6) . .
N11 C17 C112 C111 -178.2(4) . .
C22 C21 C22 N21 179.0(4) 2 .
C22 C21 C22 C24 -0.7(2) 2 .
C23 N21 C22 C21 -179.9(3) . .
C26 N21 C22 C21 1.3(5) . .
C23 N21 C22 C24 -0.2(4) . .
C26 N21 C22 C24 -178.9(3) . .
C22 N21 C23 N22 0.4(4) . .
C26 N21 C23 N22 179.1(3) . .
C24 N22 C23 N21 -0.4(4) . .
C27 N22 C23 N21 175.4(3) . .
C23 N22 C24 C25 178.3(3) . .
C27 N22 C24 C25 2.5(5) . .
C23 N22 C24 C22 0.3(3) . .
C27 N22 C24 C22 -175.5(3) . .
C21 C22 C24 C25 1.5(5) . .
N21 C22 C24 C25 -178.3(2) . .
C21 C22 C24 N22 179.7(3) . .
N21 C22 C24 N22 -0.1(3) . .
N22 C24 C25 C24 -178.4(4) . 2
C22 C24 C25 C24 -0.7(2) . 2
C23 N22 C27 C28 129.6(4) . .
C24 N22 C27 C28 -55.3(4) . .
C23 N22 C27 C212 -53.0(5) . .
C24 N22 C27 C212 122.0(3) . .
C212 C27 C28 C29 -1.0(5) . .
N22 C27 C28 C29 176.3(3) . .
C27 C28 C29 C210 -0.3(5) . .
C28 C29 C210 C211 1.8(5) . .
C29 C210 C211 C212 -2.2(5) . .
C210 C211 C212 C27 0.9(5) . .
C28 C27 C212 C211 0.7(5) . .
N22 C27 C212 C211 -176.6(3) . .
